data_1555444
loop_
_publ_author_name
'Douchez, Antoine'
'Lubell, William D.'

_publ_section_title
;
 Chemoselective Alkylation for Diversity-Oriented Synthesis of
 1,3,4-Benzotriazepin-2-ones and Pyrrolo[1,2][1,3,4]benzotriazepin-6-ones,
 Potential Turn Surrogates.
;
_journal_issue 24
_journal_name_full 'Organic letters'
_journal_page_first 6046
_journal_page_last 6049
_journal_paper_doi 10.1021/acs.orglett.5b03046
_journal_volume 17
_journal_year 2015
_chemical_formula_moiety 'C20 H15 Br Cl N3 O3'
_chemical_formula_sum 'C20 H15 Br Cl N3 O3'
_chemical_formula_weight 460.71
_space_group_crystal_system monoclinic
_space_group_IT_number 14
_space_group_name_Hall '-P 2yn'
_space_group_name_H-M_alt 'P 1 21/n 1'
_atom_sites_solution_hydrogens mixed
_atom_sites_solution_primary direct
_audit_creation_date 2015-09-25
_audit_creation_method
;
Olex2 1.2
(compiled 2015.01.26 svn.r3150 for OlexSys, GUI svn.r4998)
;
_cell_angle_alpha 90
_cell_angle_beta 91.132(5)
_cell_angle_gamma 90
_cell_formula_units_Z 4
_cell_length_a 8.8959(11)
_cell_length_b 13.3302(16)
_cell_length_c 15.9639(19)
_cell_measurement_reflns_used 9799
_cell_measurement_temperature 100
_cell_measurement_theta_max 60.650
_cell_measurement_theta_min 3.760
_cell_volume 1892.7(4)
_computing_cell_refinement 'SAINT v8.34A (Bruker, 2013)'
_computing_data_collection
;
APEX 2 (2013) Bruker AXS Inc., Madison, WI 53719-1173.
;
_computing_data_reduction 'SAINT v8.34A (Bruker, 2013)'
_computing_molecular_graphics 'Olex2 (Dolomanov et al., 2009)'
_computing_publication_material 'Olex2 (Dolomanov et al., 2009)'
_computing_structure_refinement 'XL (Sheldrick, 2008)'
_computing_structure_solution 'ShelXT (Sheldrick, 2015)'
_diffrn_ambient_temperature 100
_diffrn_detector 'CMOS Area detector'
_diffrn_detector_area_resol_mean 10.24
_diffrn_detector_type 'Bruker Photon 100 CMOS Detector'
_diffrn_measured_fraction_theta_full 0.997
_diffrn_measured_fraction_theta_max 0.993
_diffrn_measurement_device 'k-geometry diffractometer'
_diffrn_measurement_device_type 'Bruker Venture Metaljet'
_diffrn_measurement_method '\w and \f scans'
_diffrn_radiation_collimation 'Focusing mirrors'
_diffrn_radiation_monochromator 'Helios MX Mirror Optics'
_diffrn_radiation_probe x-ray
_diffrn_radiation_type GaK\a
_diffrn_radiation_wavelength 1.34139
_diffrn_reflns_av_R_equivalents 0.0491
_diffrn_reflns_av_unetI/netI 0.0341
_diffrn_reflns_Laue_measured_fraction_full 0.997
_diffrn_reflns_Laue_measured_fraction_max 0.993
_diffrn_reflns_limit_h_max 11
_diffrn_reflns_limit_h_min -11
_diffrn_reflns_limit_k_max 17
_diffrn_reflns_limit_k_min -17
_diffrn_reflns_limit_l_max 17
_diffrn_reflns_limit_l_min -20
_diffrn_reflns_number 23621
_diffrn_reflns_point_group_measured_fraction_full 0.997
_diffrn_reflns_point_group_measured_fraction_max 0.993
_diffrn_reflns_theta_full 53.594
_diffrn_reflns_theta_max 60.744
_diffrn_reflns_theta_min 3.759
_diffrn_source 'Metal Jet'
_diffrn_source_target Ga
_diffrn_source_type 'Gallium Liquid Metal Jet Source'
_exptl_absorpt_coefficient_mu 3.050
_exptl_absorpt_correction_T_max 0.7519
_exptl_absorpt_correction_T_min 0.5441
_exptl_absorpt_correction_type multi-scan
_exptl_absorpt_process_details
;
SADABS-2014/5 (Bruker,2014/5) was used for absorption correction.
wR2(int) was 0.1406 before and 0.0717 after correction.
The Ratio of minimum to maximum transmission is 0.7236.
The \l/2 correction factor is 0.00150.
;
_exptl_crystal_colour Colorless
_exptl_crystal_colour_primary Colorless
_exptl_crystal_density_diffrn 1.617
_exptl_crystal_description PLATE
_exptl_crystal_F_000 928
_exptl_crystal_size_max 0.3
_exptl_crystal_size_mid 0.16
_exptl_crystal_size_min 0.1
_refine_diff_density_max 1.500
_refine_diff_density_min -0.623
_refine_diff_density_rms 0.121
_refine_ls_extinction_method none
_refine_ls_goodness_of_fit_ref 1.071
_refine_ls_hydrogen_treatment mixed
_refine_ls_matrix_type full
_refine_ls_number_parameters 261
_refine_ls_number_reflns 4331
_refine_ls_number_restraints 0
_refine_ls_restrained_S_all 1.071
_refine_ls_R_factor_all 0.0434
_refine_ls_R_factor_gt 0.0425
_refine_ls_shift/su_max 0.001
_refine_ls_shift/su_mean 0.000
_refine_ls_structure_factor_coef Fsqd
_refine_ls_weighting_details 'w=1/[\s^2^(Fo^2^)+(0.0680P)^2^+1.5054P] where P=(Fo^2^+2Fc^2^)/3'
_refine_ls_weighting_scheme calc
_refine_ls_wR_factor_gt 0.1140
_refine_ls_wR_factor_ref 0.1149
_reflns_Friedel_coverage 0.000
_reflns_number_gt 4163
_reflns_number_total 4331
_reflns_threshold_expression 'I > 2\s(I)'
_cod_data_source_file ol5b03046_si_001.cif
_cod_data_source_block lube99
_cod_depositor_comments
;
The following automatic conversions were performed:

data item '_diffrn_radiation_probe' value 'X-ray' was changed to
'x-ray' in accordance with the
/home/saulius/struct/COD-crude-data/automatic-downloads/DataCite-retrospective/ACS/depositions/lib/dictionaries/cif_core.dic
dictionary named 'cif_core.dic' version 2.4.2 last updated on
2011-04-26.

Automatic conversion script
Id: cif_fix_values 6909 2019-04-08 15:41:33Z antanas 
;
_cod_database_code 1555444
_shelx_space_group_comment
;
The symmetry employed for this shelxl refinement is uniquely defined
by the following loop, which should always be used as a source of
symmetry information in preference to the above space-group names.
They are only intended as comments.
;
_shelx_estimated_absorpt_t_max 0.750
_shelx_estimated_absorpt_t_min 0.461
_olex2_refinement_description
;
1. Fixed Uiso
 At 1.2 times of:
  All C(H) groups, All C(H,H) groups
2.a Secondary CH2 refined with riding coordinates:
 C8(H8A,H8B), C14(H14A,H14B)
2.b Aromatic/amide H refined with riding coordinates:
 C2(H2A), C10(H10), C11(H11), C12(H12), C13(H13), C16(H16), C17(H17), C19(H19),
  C20(H20)
;
_shelx_shelxl_version_number 2014/7
_olex2_submission_special_instructions 'No special instructions were received'

loop_
_space_group_symop_operation_xyz
'x, y, z'
'-x+1/2, y+1/2, -z+1/2'
'-x, -y, -z'
'x-1/2, -y-1/2, z-1/2'

loop_
_atom_site_label
_atom_site_type_symbol
_atom_site_fract_x
_atom_site_fract_y
_atom_site_fract_z
_atom_site_U_iso_or_equiv
_atom_site_adp_type
_atom_site_occupancy
_atom_site_site_symmetry_order
_atom_site_calc_flag
_atom_site_refinement_flags_posn
Br1 Br 0.56481(3) 0.90142(2) 0.11947(2) 0.04115(12) Uani 1 1 d .
Cl1 Cl 0.05722(5) 0.69350(4) 0.41028(3) 0.02667(13) Uani 1 1 d .
O1 O 0.17635(16) 0.91610(11) 0.62305(9) 0.0250(3) Uani 1 1 d .
O2 O 0.61072(16) 0.53650(11) 0.27780(9) 0.0265(3) Uani 1 1 d .
H2 H 0.637(3) 0.558(2) 0.232(2) 0.037(7) Uiso 1 1 d .
O3 O 0.76983(16) 0.65829(11) 0.31852(9) 0.0267(3) Uani 1 1 d .
N1 N 0.32336(17) 0.74583(12) 0.48283(9) 0.0204(3) Uani 1 1 d .
N2 N 0.27037(18) 0.83733(12) 0.51103(10) 0.0220(3) Uani 1 1 d .
N3 N 0.37085(18) 0.80437(13) 0.64417(10) 0.0227(3) Uani 1 1 d .
H3 H 0.359(3) 0.808(2) 0.693(2) 0.039(8) Uiso 1 1 d .
C1 C 0.2453(2) 0.68104(15) 0.43083(12) 0.0222(4) Uani 1 1 d .
C2 C 0.3427(2) 0.61068(15) 0.40182(12) 0.0233(4) Uani 1 1 d .
H2A H 0.3189 0.5570 0.3647 0.028 Uiso 1 1 calc R
C3 C 0.4870(2) 0.63289(14) 0.43775(11) 0.0205(3) Uani 1 1 d .
C4 C 0.47348(19) 0.71769(14) 0.48654(11) 0.0199(3) Uani 1 1 d .
C5 C 0.5755(2) 0.76903(14) 0.54464(11) 0.0199(3) Uani 1 1 d .
C6 C 0.5262(2) 0.80433(14) 0.62264(11) 0.0209(3) Uani 1 1 d .
C7 C 0.2670(2) 0.85519(15) 0.59575(11) 0.0219(4) Uani 1 1 d .
C8 C 0.6259(2) 0.57159(15) 0.42281(11) 0.0225(4) Uani 1 1 d .
H8A H 0.6029 0.4993 0.4286 0.027 Uiso 1 1 calc R
H8B H 0.7054 0.5893 0.4645 0.027 Uiso 1 1 calc R
C9 C 0.6794(2) 0.59333(14) 0.33516(12) 0.0215(4) Uani 1 1 d .
C10 C 0.7285(2) 0.78014(14) 0.52571(12) 0.0224(4) Uani 1 1 d .
H10 H 0.7626 0.7609 0.4720 0.027 Uiso 1 1 calc R
C11 C 0.8300(2) 0.81870(15) 0.58424(13) 0.0251(4) Uani 1 1 d .
H11 H 0.9330 0.8255 0.5706 0.030 Uiso 1 1 calc R
C12 C 0.7810(2) 0.84744(15) 0.66308(13) 0.0256(4) Uani 1 1 d .
H12 H 0.8514 0.8710 0.7041 0.031 Uiso 1 1 calc R
C13 C 0.6299(2) 0.84172(14) 0.68161(12) 0.0234(4) Uani 1 1 d .
H13 H 0.5965 0.8634 0.7348 0.028 Uiso 1 1 calc R
C14 C 0.2140(2) 0.91195(15) 0.44975(13) 0.0248(4) Uani 1 1 d .
H14A H 0.2228 0.9800 0.4743 0.030 Uiso 1 1 calc R
H14B H 0.1063 0.8990 0.4372 0.030 Uiso 1 1 calc R
C15 C 0.3010(2) 0.90769(14) 0.36969(13) 0.0232(4) Uani 1 1 d .
C16 C 0.4569(2) 0.91790(16) 0.37093(13) 0.0259(4) Uani 1 1 d .
H16 H 0.5091 0.9266 0.4229 0.031 Uiso 1 1 calc R
C17 C 0.5372(2) 0.91554(16) 0.29709(14) 0.0292(4) Uani 1 1 d .
H17 H 0.6436 0.9217 0.2982 0.035 Uiso 1 1 calc R
C18 C 0.4582(3) 0.90391(14) 0.22147(13) 0.0283(4) Uani 1 1 d .
C19 C 0.3042(3) 0.89301(14) 0.21855(13) 0.0274(4) Uani 1 1 d .
H19 H 0.2524 0.8845 0.1664 0.033 Uiso 1 1 calc R
C20 C 0.2256(2) 0.89463(14) 0.29302(13) 0.0250(4) Uani 1 1 d .
H20 H 0.1194 0.8867 0.2916 0.030 Uiso 1 1 calc R

loop_
_atom_site_aniso_label
_atom_site_aniso_U_11
_atom_site_aniso_U_22
_atom_site_aniso_U_33
_atom_site_aniso_U_23
_atom_site_aniso_U_13
_atom_site_aniso_U_12
Br1 0.0573(2) 0.03661(17) 0.03035(17) -0.00836(9) 0.02129(12) -0.01836(10)
Cl1 0.0191(2) 0.0389(3) 0.0221(2) -0.00127(17) 0.00205(16) -0.00345(16)
O1 0.0235(6) 0.0318(7) 0.0198(6) -0.0030(5) 0.0043(5) 0.0040(5)
O2 0.0306(7) 0.0302(7) 0.0189(6) -0.0003(5) 0.0050(5) -0.0045(6)
O3 0.0251(7) 0.0329(7) 0.0221(6) 0.0021(5) 0.0036(5) -0.0040(6)
N1 0.0195(7) 0.0242(8) 0.0177(7) -0.0012(6) 0.0029(5) -0.0001(6)
N2 0.0243(7) 0.0250(8) 0.0167(7) -0.0009(6) 0.0024(6) 0.0048(6)
N3 0.0230(8) 0.0310(8) 0.0142(7) 0.0004(6) 0.0040(6) 0.0025(6)
C1 0.0193(8) 0.0283(9) 0.0191(8) 0.0001(7) 0.0028(6) -0.0030(7)
C2 0.0261(9) 0.0242(9) 0.0197(9) -0.0001(7) 0.0025(7) -0.0031(7)
C3 0.0225(8) 0.0221(8) 0.0170(8) 0.0022(7) 0.0051(6) -0.0007(7)
C4 0.0186(8) 0.0241(8) 0.0171(8) 0.0023(6) 0.0044(6) -0.0009(6)
C5 0.0201(8) 0.0205(8) 0.0192(8) 0.0015(7) 0.0022(6) -0.0004(6)
C6 0.0216(8) 0.0211(8) 0.0201(8) 0.0020(6) 0.0023(6) 0.0012(7)
C7 0.0202(8) 0.0262(9) 0.0194(8) -0.0003(7) 0.0038(6) -0.0014(7)
C8 0.0261(9) 0.0236(9) 0.0181(8) 0.0013(7) 0.0047(7) 0.0021(7)
C9 0.0210(8) 0.0227(9) 0.0209(9) 0.0012(6) 0.0025(7) 0.0046(6)
C10 0.0206(8) 0.0231(8) 0.0238(9) 0.0021(7) 0.0049(7) 0.0009(7)
C11 0.0199(8) 0.0231(9) 0.0323(10) 0.0029(7) 0.0016(7) -0.0009(7)
C12 0.0258(9) 0.0225(9) 0.0284(10) -0.0007(7) -0.0043(7) -0.0006(7)
C13 0.0279(9) 0.0219(8) 0.0204(8) -0.0013(7) -0.0004(7) 0.0030(7)
C14 0.0263(9) 0.0277(9) 0.0204(9) 0.0025(7) 0.0030(7) 0.0059(7)
C15 0.0290(9) 0.0207(8) 0.0201(9) 0.0017(6) 0.0037(7) 0.0029(7)
C16 0.0291(9) 0.0254(9) 0.0232(9) 0.0018(7) 0.0023(7) -0.0002(7)
C17 0.0307(10) 0.0251(9) 0.0321(11) 0.0010(8) 0.0087(8) -0.0025(8)
C18 0.0425(12) 0.0202(9) 0.0227(9) -0.0014(7) 0.0111(8) -0.0055(8)
C19 0.0423(11) 0.0195(9) 0.0204(9) 0.0003(7) 0.0024(8) -0.0018(8)
C20 0.0302(10) 0.0224(9) 0.0224(9) 0.0020(7) 0.0018(8) 0.0005(7)

loop_
_atom_type_symbol
_atom_type_description
_atom_type_scat_dispersion_real
_atom_type_scat_dispersion_imag
_atom_type_scat_source
C C 0.0150 0.0070 'International Tables Vol C Tables 4.2.6.8 and 6.1.1.4'
H H 0.0000 0.0000 'International Tables Vol C Tables 4.2.6.8 and 6.1.1.4'
Br Br -0.9500 1.0410 'International Tables Vol C Tables 4.2.6.8 and 6.1.1.4'
Cl Cl 0.3281 0.5435 'International Tables Vol C Tables 4.2.6.8 and 6.1.1.4'
N N 0.0250 0.0140 'International Tables Vol C Tables 4.2.6.8 and 6.1.1.4'
O O 0.0410 0.0250 'International Tables Vol C Tables 4.2.6.8 and 6.1.1.4'

loop_
_geom_angle_atom_site_label_1
_geom_angle_atom_site_label_2
_geom_angle_atom_site_label_3
_geom_angle
C9 O2 H2 106(2)
N2 N1 C4 123.87(15)
C1 N1 N2 125.26(15)
C1 N1 C4 109.26(15)
N1 N2 C14 119.41(15)
C7 N2 N1 119.10(15)
C7 N2 C14 121.46(16)
C6 N3 H3 113(2)
C7 N3 H3 115(2)
C7 N3 C6 120.51(16)
N1 C1 Cl1 122.40(15)
C2 C1 Cl1 128.94(15)
C2 C1 N1 108.66(16)
C1 C2 H2A 126.5
C1 C2 C3 107.06(17)
C3 C2 H2A 126.5
C2 C3 C8 123.98(17)
C4 C3 C2 108.01(16)
C4 C3 C8 128.01(17)
N1 C4 C5 119.19(16)
C3 C4 N1 106.98(16)
C3 C4 C5 133.22(17)
C6 C5 C4 121.24(16)
C10 C5 C4 120.40(16)
C10 C5 C6 118.28(17)
C5 C6 N3 122.11(17)
C13 C6 N3 117.78(17)
C13 C6 C5 120.10(17)
O1 C7 N2 119.34(17)
O1 C7 N3 124.42(17)
N3 C7 N2 116.21(16)
C3 C8 H8A 110.0
C3 C8 H8B 110.0
C3 C8 C9 108.46(15)
H8A C8 H8B 108.4
C9 C8 H8A 110.0
C9 C8 H8B 110.0
O2 C9 C8 112.28(16)
O3 C9 O2 123.60(18)
O3 C9 C8 124.05(18)
C5 C10 H10 119.5
C11 C10 C5 120.95(18)
C11 C10 H10 119.5
C10 C11 H11 120.0
C10 C11 C12 119.98(18)
C12 C11 H11 120.0
C11 C12 H12 120.0
C13 C12 C11 120.00(18)
C13 C12 H12 120.0
C6 C13 H13 119.8
C12 C13 C6 120.46(18)
C12 C13 H13 119.8
N2 C14 H14A 109.4
N2 C14 H14B 109.4
N2 C14 C15 111.29(16)
H14A C14 H14B 108.0
C15 C14 H14A 109.4
C15 C14 H14B 109.4
C16 C15 C14 120.76(18)
C16 C15 C20 119.07(19)
C20 C15 C14 120.16(19)
C15 C16 H16 119.6
C17 C16 C15 120.9(2)
C17 C16 H16 119.6
C16 C17 H17 120.7
C16 C17 C18 118.6(2)
C18 C17 H17 120.7
C17 C18 Br1 119.53(17)
C19 C18 Br1 118.79(16)
C19 C18 C17 121.68(19)
C18 C19 H19 120.5
C18 C19 C20 119.06(19)
C20 C19 H19 120.5
C15 C20 H20 119.6
C19 C20 C15 120.7(2)
C19 C20 H20 119.6

loop_
_geom_bond_atom_site_label_1
_geom_bond_atom_site_label_2
_geom_bond_distance
Br1 C18 1.901(2)
Cl1 C1 1.7068(19)
O1 C7 1.230(2)
O2 H2 0.82(3)
O2 C9 1.328(2)
O3 C9 1.215(2)
N1 N2 1.386(2)
N1 C1 1.376(2)
N1 C4 1.387(2)
N2 C7 1.374(2)
N2 C14 1.476(2)
N3 H3 0.78(3)
N3 C6 1.431(2)
N3 C7 1.372(2)
C1 C2 1.364(3)
C2 H2A 0.9500
C2 C3 1.427(3)
C3 C4 1.379(3)
C3 C8 1.504(3)
C4 C5 1.456(3)
C5 C6 1.409(3)
C5 C10 1.407(2)
C6 C13 1.397(3)
C8 H8A 0.9900
C8 H8B 0.9900
C8 C9 1.515(3)
C10 H10 0.9500
C10 C11 1.386(3)
C11 H11 0.9500
C11 C12 1.394(3)
C12 H12 0.9500
C12 C13 1.385(3)
C13 H13 0.9500
C14 H14A 0.9900
C14 H14B 0.9900
C14 C15 1.508(3)
C15 C16 1.394(3)
C15 C20 1.395(3)
C16 H16 0.9500
C16 C17 1.391(3)
C17 H17 0.9500
C17 C18 1.393(3)
C18 C19 1.378(3)
C19 H19 0.9500
C19 C20 1.391(3)
C20 H20 0.9500

loop_
_geom_hbond_atom_site_label_D
_geom_hbond_atom_site_label_H
_geom_hbond_atom_site_label_A
_geom_hbond_distance_DH
_geom_hbond_distance_HA
_geom_hbond_distance_DA
_geom_hbond_angle_DHA
_geom_hbond_site_symmetry_A
O2 H2 O1 0.82(3) 1.82(3) 2.627(2) 169(3) 4_675
N3 H3 O3 0.78(3) 2.22(3) 2.983(2) 164(3) 4_576

loop_
_geom_torsion_atom_site_label_1
_geom_torsion_atom_site_label_2
_geom_torsion_atom_site_label_3
_geom_torsion_atom_site_label_4
_geom_torsion
Br1 C18 C19 C20 179.91(14)
Cl1 C1 C2 C3 -179.76(15)
N1 N2 C7 O1 -154.43(17)
N1 N2 C7 N3 27.4(2)
N1 N2 C14 C15 -34.3(2)
N1 C1 C2 C3 0.2(2)
N1 C4 C5 C6 33.6(3)
N1 C4 C5 C10 -149.61(17)
N2 N1 C1 Cl1 -13.3(3)
N2 N1 C1 C2 166.77(17)
N2 N1 C4 C3 -167.70(16)
N2 N1 C4 C5 20.1(2)
N2 C14 C15 C16 -55.4(2)
N2 C14 C15 C20 125.36(19)
N3 C6 C13 C12 -177.35(17)
C1 N1 N2 C7 124.20(19)
C1 N1 N2 C14 -53.7(2)
C1 N1 C4 C3 -1.5(2)
C1 N1 C4 C5 -173.70(16)
C1 C2 C3 C4 -1.1(2)
C1 C2 C3 C8 178.81(17)
C2 C3 C4 N1 1.6(2)
C2 C3 C4 C5 172.24(19)
C2 C3 C8 C9 74.4(2)
C3 C4 C5 C6 -136.2(2)
C3 C4 C5 C10 40.6(3)
C3 C8 C9 O2 -85.50(19)
C3 C8 C9 O3 91.4(2)
C4 N1 N2 C7 -71.8(2)
C4 N1 N2 C14 110.3(2)
C4 N1 C1 Cl1 -179.24(13)
C4 N1 C1 C2 0.8(2)
C4 C3 C8 C9 -105.7(2)
C4 C5 C6 N3 -8.8(3)
C4 C5 C6 C13 171.81(17)
C4 C5 C10 C11 -172.73(17)
C5 C6 C13 C12 2.1(3)
C5 C10 C11 C12 -0.2(3)
C6 N3 C7 O1 -128.4(2)
C6 N3 C7 N2 49.6(2)
C6 C5 C10 C11 4.2(3)
C7 N2 C14 C15 147.81(18)
C7 N3 C6 C5 -58.1(3)
C7 N3 C6 C13 121.2(2)
C8 C3 C4 N1 -178.34(17)
C8 C3 C4 C5 -7.7(3)
C10 C5 C6 N3 174.31(17)
C10 C5 C6 C13 -5.1(3)
C10 C11 C12 C13 -2.9(3)
C11 C12 C13 C6 2.0(3)
C14 N2 C7 O1 23.4(3)
C14 N2 C7 N3 -154.72(18)
C14 C15 C16 C17 -179.01(18)
C14 C15 C20 C19 178.43(17)
C15 C16 C17 C18 0.8(3)
C16 C15 C20 C19 -0.8(3)
C16 C17 C18 Br1 179.53(15)
C16 C17 C18 C19 -1.2(3)
C17 C18 C19 C20 0.6(3)
C18 C19 C20 C15 0.4(3)
C20 C15 C16 C17 0.2(3)
